data_4111459
loop_
_publ_author_name
'Laurent F. Groux'
'Thomas Weiss'
'Dastigiri N. Reddy'
'Preston A. Chase'
'Warren E. Piers'
'Tom Ziegler'
'Masood Parvez'
'Jordi Benet-Buchholz'

_publ_contact_author
;
    Masood Parvez
    Department of Chemistry
    University of Calgary
    2500 University Drive N.W.
    Calgary, Alberta, Canada T2N 1N4
;
_publ_contact_author_email parvez@ucalgary.ca
_publ_contact_author_fax (403)289-9488
_publ_contact_author_phone (403)220-5348
_publ_section_title
;
 Insertion of Acrylonitrile into Palladium Methyl Bonds in Neutral and
 Anionic Pd(II) Complexes
;
_journal_name_full 'Journal of the American Chemical Society'
_journal_page_first 1854
_journal_page_last 1869
_journal_paper_doi 10.1021/ja044119+
_journal_volume 127
_journal_year 2005
_chemical_formula_sum 'C92 H132 Cl4 N9 O3 Pd3'
_chemical_formula_weight 1873.07
_space_group_IT_number 14
_symmetry_cell_setting monoclinic
_symmetry_space_group_name_Hall '-P 2ybc'
_symmetry_space_group_name_H-M 'P 1 21/c 1'
_atom_sites_solution_hydrogens geom
_atom_sites_solution_primary direct
_atom_sites_solution_secondary difmap
_audit_creation_method SHELXL-97
_cell_angle_alpha 90.00
_cell_angle_beta 113.717(2)
_cell_angle_gamma 90.00
_cell_formula_units_Z 4
_cell_length_a 23.5116(12)
_cell_length_b 17.1359(8)
_cell_length_c 27.4042(14)
_cell_measurement_temperature 153(2)
_cell_volume 10108.5(9)
_computing_cell_refinement 'Bruker SAINT program Vers. 5.0'
_computing_data_collection 'Bruker SMART CCD area detector system'
_computing_data_reduction 'Bruker SAINT program Vers. 5.0'
_computing_molecular_graphics 'SHELXL-97 (Sheldrick, 1997)'
_computing_publication_material 'SHELXL-97 (Sheldrick, 1997)'
_computing_structure_refinement 'SHELXL-97 (Sheldrick, 1997)'
_computing_structure_solution 'SHELXS-97 (Sheldrick, 1990)'
_diffrn_ambient_temperature 153(2)
_diffrn_detector_area_resol_mean 512
_diffrn_detector_type 'Smart 1000 CCD area detector'
_diffrn_measured_fraction_theta_full 0.997
_diffrn_measured_fraction_theta_max 0.997
_diffrn_measurement_device_type 'four-circle diffractometer Bruker P4'
_diffrn_measurement_method
;
 Fullsphere data collection, phi and omega scans,
 in omega at 0.3 deg scan width, three runs with 98, 67 and 67 frames, phi=0 deg
 in phi at 0.3 deg scan width, two runs with 1207 frames, omega=-32 deg
;
_diffrn_measurement_specimen_support 'magnetic support whith 20 micron nylon fiber cryoloop'
_diffrn_radiation_monochromator graphite
_diffrn_radiation_type MoK\a
_diffrn_radiation_wavelength 0.71073
_diffrn_reflns_av_R_equivalents 0.1629
_diffrn_reflns_av_sigmaI/netI 0.1431
_diffrn_reflns_limit_h_max 30
_diffrn_reflns_limit_h_min -30
_diffrn_reflns_limit_k_max 21
_diffrn_reflns_limit_k_min -21
_diffrn_reflns_limit_l_max 35
_diffrn_reflns_limit_l_min -35
_diffrn_reflns_number 107052
_diffrn_reflns_theta_full 27.00
_diffrn_reflns_theta_max 27.00
_diffrn_reflns_theta_min 1.44
_diffrn_source 'rotating anode X-ray tube'
_diffrn_source_current 250
_diffrn_source_power 48
_diffrn_source_size '10 mm x 0.5 mm fine focus'
_diffrn_source_type 'MACScience Co. M18X-HF'
_exptl_absorpt_coefficient_mu 0.681
_exptl_absorpt_correction_T_max 1.000000
_exptl_absorpt_correction_T_min 0.548361
_exptl_absorpt_correction_type empirical
_exptl_absorpt_process_details
; 
 Siemens SADABS program multi-scan
 Blessing, Acta Cryst. (1995) A51 33-38
;
_exptl_crystal_colour colorless
_exptl_crystal_density_diffrn 1.231
_exptl_crystal_description plate
_exptl_crystal_F_000 3908
_exptl_crystal_preparation
;
 Slow evaporation of dichloromethane under inert conditions
;
_exptl_crystal_size_max 0.10
_exptl_crystal_size_mid 0.10
_exptl_crystal_size_min 0.02
_refine_diff_density_max 2.265
_refine_diff_density_min -1.561
_refine_diff_density_rms 0.188
_refine_ls_extinction_method none
_refine_ls_goodness_of_fit_ref 1.110
_refine_ls_hydrogen_treatment constr
_refine_ls_matrix_type full
_refine_ls_number_parameters 1069
_refine_ls_number_reflns 21983
_refine_ls_number_restraints 24
_refine_ls_restrained_S_all 1.110
_refine_ls_R_factor_all 0.1801
_refine_ls_R_factor_gt 0.0889
_refine_ls_shift/su_max 0.000
_refine_ls_shift/su_mean 0.000
_refine_ls_structure_factor_coef Fsqd
_refine_ls_weighting_details 'calc w=1/[\s^2^(Fo^2^)+(0.0929P)^2^+90.4987P] where P=(Fo^2^+2Fc^2^)/3'
_refine_ls_weighting_scheme calc
_refine_ls_wR_factor_gt 0.2060
_refine_ls_wR_factor_ref 0.2707
_reflns_number_gt 11715
_reflns_number_total 21983
_reflns_threshold_expression >2sigma(I)
_cod_data_source_file ja0441192Bsi20040927_053013.cif
_cod_data_source_block 3a
_cod_database_code 4111459

loop_
_symmetry_equiv_pos_as_xyz
'x, y, z'
'-x, y+1/2, -z+1/2'
'-x, -y, -z'
'x, -y-1/2, z-1/2'

loop_
_atom_site_label
_atom_site_type_symbol
_atom_site_fract_x
_atom_site_fract_y
_atom_site_fract_z
_atom_site_U_iso_or_equiv
_atom_site_adp_type
_atom_site_occupancy
_atom_site_symmetry_multiplicity
_atom_site_calc_flag
_atom_site_refinement_flags
_atom_site_disorder_assembly
_atom_site_disorder_group
Pd1 Pd -0.40548(3) -0.29092(4) -0.08618(3) 0.02056(17) Uani 1 1 d . . .
N1 N -0.4972(3) -0.2994(4) -0.1215(3) 0.0187(15) Uani 1 1 d . . .
O1 O -0.4070(3) -0.2421(4) -0.1535(2) 0.0271(15) Uani 1 1 d . . .
Pd2 Pd -0.17337(4) -0.25841(4) 0.06253(3) 0.02546(19) Uani 1 1 d . . .
O2 O -0.1563(3) -0.2421(4) 0.1402(3) 0.0313(16) Uani 1 1 d . . .
N2 N -0.5293(4) -0.3058(5) -0.1715(3) 0.0225(17) Uani 1 1 d . . .
N3 N -0.1583(4) -0.1453(5) 0.0548(3) 0.032(2) Uani 1 1 d . . .
Pd3 Pd -0.27063(3) -0.54417(4) 0.00806(3) 0.02227(18) Uani 1 1 d . . .
O3 O -0.3213(3) -0.5666(4) -0.0703(2) 0.0281(15) Uani 1 1 d . . .
N4 N -0.1418(4) -0.0936(5) 0.0914(3) 0.035(2) Uani 1 1 d . . .
N5 N -0.2148(4) -0.6306(5) 0.0113(3) 0.0250(17) Uani 1 1 d . . .
C1 C -0.4475(2) -0.2619(4) -0.20132(16) 0.0218(19) Uani 1 1 d G . .
C2 C -0.5029(3) -0.2992(4) -0.20857(17) 0.0202(19) Uani 1 1 d G . .
C3 C -0.5423(2) -0.3248(4) -0.2590(2) 0.027(2) Uani 1 1 d G . .
H3A H -0.5802 -0.3503 -0.2639 0.033 Uiso 1 1 calc R . .
C4 C -0.5265(3) -0.3132(4) -0.30215(16) 0.026(2) Uani 1 1 d G . .
C5 C -0.4712(3) -0.2759(4) -0.29490(18) 0.028(2) Uani 1 1 d G . .
H5A H -0.4603 -0.2680 -0.3244 0.034 Uiso 1 1 calc R . .
C6 C -0.4317(2) -0.2502(4) -0.2445(2) 0.025(2) Uani 1 1 d G . .
N6 N -0.2144(4) -0.6749(5) -0.0260(3) 0.032(2) Uani 1 1 d . . .
N7 N -0.3123(4) -0.2864(5) -0.0556(3) 0.0256(18) Uani 1 1 d . . .
C7 C -0.5684(5) -0.3459(6) -0.3591(4) 0.032(2) Uani 1 1 d . . .
C8 C -0.5860(5) -0.2784(7) -0.3985(4) 0.042(3) Uani 1 1 d . . .
H8A H -0.5482 -0.2547 -0.3989 0.063 Uiso 1 1 calc R . .
H8B H -0.6092 -0.2392 -0.3879 0.063 Uiso 1 1 calc R . .
H8C H -0.6120 -0.2979 -0.4342 0.063 Uiso 1 1 calc R . .
N8 N -0.1893(4) -0.3701(5) 0.0748(3) 0.0282(19) Uani 1 1 d . . .
N9 N -0.3299(4) -0.4561(5) 0.0018(3) 0.0240(17) Uani 1 1 d . . .
C9 C -0.6284(6) -0.3849(8) -0.3617(4) 0.051(3) Uani 1 1 d . . .
H9A H -0.6514 -0.4059 -0.3976 0.076 Uiso 1 1 calc R . .
H9B H -0.6541 -0.3463 -0.3536 0.076 Uiso 1 1 calc R . .
H9C H -0.6180 -0.4275 -0.3356 0.076 Uiso 1 1 calc R . .
C10 C -0.5307(6) -0.4050(8) -0.3762(4) 0.051(3) Uani 1 1 d . . .
H10A H -0.4922 -0.3804 -0.3742 0.077 Uiso 1 1 calc R . .
H10B H -0.5552 -0.4219 -0.4128 0.077 Uiso 1 1 calc R . .
H10C H -0.5206 -0.4503 -0.3523 0.077 Uiso 1 1 calc R . .
C11 C -0.3732(5) -0.2033(7) -0.2383(4) 0.032(2) Uani 1 1 d . . .
C12 C -0.3667(5) -0.1913(8) -0.2910(4) 0.043(3) Uani 1 1 d . . .
H12A H -0.4027 -0.1623 -0.3157 0.065 Uiso 1 1 calc R . .
H12B H -0.3645 -0.2422 -0.3065 0.065 Uiso 1 1 calc R . .
H12C H -0.3287 -0.1617 -0.2847 0.065 Uiso 1 1 calc R . .
C13 C -0.3751(5) -0.1206(7) -0.2156(4) 0.040(3) Uani 1 1 d . . .
H13A H -0.4138 -0.0944 -0.2383 0.060 Uiso 1 1 calc R . .
H13B H -0.3396 -0.0900 -0.2149 0.060 Uiso 1 1 calc R . .
H13C H -0.3732 -0.1254 -0.1793 0.060 Uiso 1 1 calc R . .
C14 C -0.3140(5) -0.2462(9) -0.2000(5) 0.053(3) Uani 1 1 d . . .
H14A H -0.3169 -0.2551 -0.1657 0.079 Uiso 1 1 calc R . .
H14B H -0.2774 -0.2142 -0.1945 0.079 Uiso 1 1 calc R . .
H14C H -0.3103 -0.2964 -0.2156 0.079 Uiso 1 1 calc R . .
C15 C -0.5338(3) -0.3069(3) -0.0911(2) 0.0198(19) Uani 1 1 d G . .
C16 C -0.5417(3) -0.2421(3) -0.0640(2) 0.024(2) Uani 1 1 d G . .
C17 C -0.5720(3) -0.2496(3) -0.0299(2) 0.030(2) Uani 1 1 d G . .
H17A H -0.5774 -0.2053 -0.0114 0.036 Uiso 1 1 calc R . .
C18 C -0.5944(3) -0.3220(4) -0.0230(2) 0.037(3) Uani 1 1 d G . .
H18A H -0.6151 -0.3271 0.0003 0.044 Uiso 1 1 calc R . .
C19 C -0.5865(3) -0.3868(3) -0.0501(2) 0.032(2) Uani 1 1 d G . .
H19A H -0.6018 -0.4363 -0.0453 0.038 Uiso 1 1 calc R . .
C20 C -0.5562(3) -0.3793(3) -0.0841(2) 0.024(2) Uani 1 1 d G . .
C21 C -0.5190(5) -0.1609(6) -0.0736(4) 0.031(2) Uani 1 1 d . . .
H21A H -0.4787 -0.1688 -0.0770 0.038 Uiso 1 1 calc R . .
C22 C -0.5072(6) -0.1029(7) -0.0281(5) 0.047(3) Uani 1 1 d . . .
H22A H -0.4825 -0.1282 0.0060 0.071 Uiso 1 1 calc R . .
H22B H -0.5470 -0.0857 -0.0281 0.071 Uiso 1 1 calc R . .
H22C H -0.4846 -0.0576 -0.0330 0.071 Uiso 1 1 calc R . .
C23 C -0.5641(7) -0.1282(8) -0.1255(5) 0.059(4) Uani 1 1 d . . .
H23A H -0.5715 -0.1667 -0.1539 0.088 Uiso 1 1 calc R . .
H23B H -0.5469 -0.0805 -0.1339 0.088 Uiso 1 1 calc R . .
H23C H -0.6034 -0.1160 -0.1227 0.088 Uiso 1 1 calc R . .
C24 C -0.5468(5) -0.4519(6) -0.1127(4) 0.029(2) Uani 1 1 d . . .
H24A H -0.5117 -0.4401 -0.1233 0.035 Uiso 1 1 calc R . .
C25 C -0.6036(6) -0.4678(7) -0.1638(4) 0.043(3) Uani 1 1 d . . .
H25A H -0.6128 -0.4218 -0.1869 0.065 Uiso 1 1 calc R . .
H25B H -0.6393 -0.4795 -0.1551 0.065 Uiso 1 1 calc R . .
H25C H -0.5954 -0.5125 -0.1823 0.065 Uiso 1 1 calc R . .
C26 C -0.5282(6) -0.5237(6) -0.0775(4) 0.043(3) Uani 1 1 d . . .
H26A H -0.5135 -0.5642 -0.0949 0.065 Uiso 1 1 calc R . .
H26B H -0.5642 -0.5432 -0.0717 0.065 Uiso 1 1 calc R . .
H26C H -0.4950 -0.5102 -0.0431 0.065 Uiso 1 1 calc R . .
C27 C -0.1378(3) -0.1762(3) 0.1674(2) 0.025(2) Uani 1 1 d G . .
C28 C -0.1314(3) -0.1073(4) 0.14326(18) 0.030(2) Uani 1 1 d G . .
C29 C -0.1115(3) -0.0397(3) 0.1734(2) 0.042(3) Uani 1 1 d G . .
H29A H -0.1071 0.0074 0.1569 0.051 Uiso 1 1 calc R . .
C30 C -0.0979(3) -0.0409(3) 0.2276(2) 0.040(3) Uani 1 1 d G . .
C31 C -0.1043(3) -0.1098(4) 0.25179(17) 0.037(3) Uani 1 1 d G . .
H31A H -0.0950 -0.1106 0.2889 0.044 Uiso 1 1 calc R . .
C32 C -0.1242(3) -0.1774(3) 0.2217(2) 0.028(2) Uani 1 1 d G . .
C33 C -0.0724(6) 0.0342(7) 0.2630(5) 0.051(3) Uani 1 1 d . . .
C34 C -0.0922(9) 0.1077(8) 0.2303(6) 0.084(6) Uani 1 1 d . . .
H34A H -0.0746 0.1083 0.2034 0.126 Uiso 1 1 calc R . .
H34B H -0.0773 0.1533 0.2536 0.126 Uiso 1 1 calc R . .
H34C H -0.1377 0.1093 0.2126 0.126 Uiso 1 1 calc R . .
C35 C -0.0981(7) 0.0384(8) 0.3064(5) 0.066(4) Uani 1 1 d . . .
H35A H -0.0836 -0.0069 0.3300 0.099 Uiso 1 1 calc R . .
H35B H -0.1436 0.0384 0.2897 0.099 Uiso 1 1 calc R . .
H35C H -0.0835 0.0864 0.3271 0.099 Uiso 1 1 calc R . .
C36 C -0.0003(7) 0.0296(9) 0.2891(7) 0.080(5) Uani 1 1 d . . .
H36A H 0.0157 0.0288 0.2612 0.119 Uiso 1 1 calc R . .
H36B H 0.0125 -0.0180 0.3106 0.119 Uiso 1 1 calc R . .
H36C H 0.0162 0.0753 0.3120 0.119 Uiso 1 1 calc R . .
C37 C -0.1344(5) -0.2523(6) 0.2499(4) 0.030(2) Uani 1 1 d . . .
C38 C -0.1195(7) -0.2400(8) 0.3089(4) 0.053(4) Uani 1 1 d . . .
H38A H -0.1450 -0.1973 0.3130 0.080 Uiso 1 1 calc R . .
H38B H -0.0754 -0.2269 0.3278 0.080 Uiso 1 1 calc R . .
H38C H -0.1285 -0.2880 0.3240 0.080 Uiso 1 1 calc R . .
C39 C -0.2033(5) -0.2762(7) 0.2226(5) 0.045(3) Uani 1 1 d . . .
H39A H -0.2293 -0.2352 0.2279 0.067 Uiso 1 1 calc R . .
H39B H -0.2098 -0.3252 0.2381 0.067 Uiso 1 1 calc R . .
H39C H -0.2146 -0.2835 0.1844 0.067 Uiso 1 1 calc R . .
C40 C -0.0926(5) -0.3187(6) 0.2449(4) 0.036(3) Uani 1 1 d . . .
H40A H -0.0491 -0.3018 0.2605 0.054 Uiso 1 1 calc R . .
H40B H -0.1046 -0.3314 0.2071 0.054 Uiso 1 1 calc R . .
H40C H -0.0975 -0.3650 0.2638 0.054 Uiso 1 1 calc R . .
C41 C -0.1668(4) -0.1129(4) 0.0045(2) 0.036(3) Uani 1 1 d G . .
C42 C -0.1182(3) -0.1138(5) -0.0120(4) 0.058(4) Uani 1 1 d G . .
C43 C -0.1269(5) -0.0841(6) -0.0617(4) 0.079(5) Uani 1 1 d G . .
H43A H -0.0936 -0.0847 -0.0730 0.095 Uiso 1 1 calc R . .
C44 C -0.1842(6) -0.0536(6) -0.0949(3) 0.094(7) Uani 1 1 d G . .
H44A H -0.1902 -0.0333 -0.1289 0.112 Uiso 1 1 calc R . .
C45 C -0.2329(4) -0.0527(5) -0.0784(3) 0.074(5) Uani 1 1 d G . .
H45A H -0.2721 -0.0319 -0.1010 0.089 Uiso 1 1 calc R . .
C46 C -0.2242(3) -0.0824(4) -0.0287(3) 0.038(3) Uani 1 1 d G . .
C47 C -0.0571(8) -0.1482(9) 0.0226(8) 0.086(6) Uani 1 1 d . . .
H47A H -0.0621 -0.1743 0.0532 0.103 Uiso 1 1 calc R . .
C48 C -0.0082(11) -0.0883(13) 0.0448(8) 0.116(7) Uani 1 1 d . . .
H48A H 0.0320 -0.1136 0.0645 0.173 Uiso 1 1 d R . .
H48B H -0.0183 -0.0541 0.0688 0.173 Uiso 1 1 d R . .
H48C H -0.0059 -0.0573 0.0156 0.173 Uiso 1 1 d R . .
C49 C -0.0337(10) -0.2094(13) -0.0055(14) 0.182(15) Uani 1 1 d . . .
H49A H 0.0049 -0.2324 0.0201 0.273 Uiso 1 1 calc R . .
H49B H -0.0260 -0.1847 -0.0345 0.273 Uiso 1 1 calc R . .
H49C H -0.0651 -0.2504 -0.0201 0.273 Uiso 1 1 calc R . .
C50 C -0.2772(5) -0.0782(6) -0.0099(4) 0.037(3) Uani 1 1 d . . .
H50A H -0.2705 -0.1212 0.0166 0.044 Uiso 1 1 calc R . .
C51 C -0.2743(6) -0.0019(8) 0.0188(5) 0.050(3) Uani 1 1 d . . .
H51A H -0.2333 0.0037 0.0481 0.074 Uiso 1 1 calc R . .
H51B H -0.3064 -0.0015 0.0331 0.074 Uiso 1 1 calc R . .
H51C H -0.2814 0.0416 -0.0062 0.074 Uiso 1 1 calc R . .
C52 C -0.3429(6) -0.0883(7) -0.0537(5) 0.057(4) Uani 1 1 d . . .
H52A H -0.3439 -0.1343 -0.0753 0.086 Uiso 1 1 calc R . .
H52B H -0.3540 -0.0418 -0.0765 0.086 Uiso 1 1 calc R . .
H52C H -0.3727 -0.0951 -0.0373 0.086 Uiso 1 1 calc R . .
C53 C -0.3037(3) -0.6135(4) -0.1004(2) 0.029(2) Uani 1 1 d G . .
C54 C -0.2546(3) -0.6654(4) -0.07819(18) 0.033(2) Uani 1 1 d G . .
C55 C -0.2384(3) -0.7146(4) -0.1109(3) 0.042(3) Uani 1 1 d G . .
H55A H -0.2049 -0.7501 -0.0957 0.050 Uiso 1 1 calc R . .
C56 C -0.2714(3) -0.7117(4) -0.1659(3) 0.046(3) Uani 1 1 d G A .
C57 C -0.3205(3) -0.6597(4) -0.18812(18) 0.041(3) Uani 1 1 d G . .
H57A H -0.3430 -0.6578 -0.2257 0.050 Uiso 1 1 calc R . .
C58 C -0.3367(3) -0.6106(4) -0.1554(2) 0.031(2) Uani 1 1 d G . .
C59 C -0.2495(7) -0.7637(8) -0.2022(5) 0.055(4) Uani 1 1 d . . .
C60 C -0.213(3) -0.720(4) -0.218(3) 0.13(4) Uani 0.48(7) 1 d P A 1
H60A H -0.2382 -0.6897 -0.2494 0.189 Uiso 0.48(7) 1 calc PR A 1
H60B H -0.1845 -0.7539 -0.2265 0.189 Uiso 0.48(7) 1 calc PR A 1
H60C H -0.1884 -0.6843 -0.1890 0.189 Uiso 0.48(7) 1 calc PR A 1
C61 C -0.198(3) -0.830(3) -0.1662(16) 0.069(14) Uani 0.48(7) 1 d P A 1
H61A H -0.1912 -0.8674 -0.1900 0.104 Uiso 0.48(7) 1 calc PR A 1
H61B H -0.2146 -0.8569 -0.1430 0.104 Uiso 0.48(7) 1 calc PR A 1
H61C H -0.1593 -0.8038 -0.1444 0.104 Uiso 0.48(7) 1 calc PR A 1
C62 C -0.2949(19) -0.807(3) -0.2401(19) 0.059(12) Uani 0.48(7) 1 d P A 1
H62A H -0.2758 -0.8512 -0.2507 0.089 Uiso 0.48(7) 1 calc PR A 1
H62B H -0.3174 -0.7744 -0.2712 0.089 Uiso 0.48(7) 1 calc PR A 1
H62C H -0.3238 -0.8268 -0.2254 0.089 Uiso 0.48(7) 1 calc PR A 1
C60' C -0.197(2) -0.718(2) -0.212(2) 0.050(11) Uani 0.52(7) 1 d P A 2
H60D H -0.1911 -0.7414 -0.2423 0.074 Uiso 0.52(7) 1 calc PR A 2
H60E H -0.1581 -0.7216 -0.1801 0.074 Uiso 0.52(7) 1 calc PR A 2
H60F H -0.2091 -0.6634 -0.2197 0.074 Uiso 0.52(7) 1 calc PR A 2
C61' C -0.241(3) -0.846(2) -0.184(2) 0.072(16) Uani 0.52(7) 1 d P A 2
H61D H -0.2262 -0.8768 -0.2065 0.108 Uiso 0.52(7) 1 calc PR A 2
H61E H -0.2810 -0.8670 -0.1865 0.108 Uiso 0.52(7) 1 calc PR A 2
H61F H -0.2108 -0.8485 -0.1469 0.108 Uiso 0.52(7) 1 calc PR A 2
C62' C -0.3068(16) -0.766(3) -0.2620(18) 0.057(12) Uani 0.52(7) 1 d P A 2
H62D H -0.2980 -0.8063 -0.2836 0.086 Uiso 0.52(7) 1 calc PR A 2
H62E H -0.3108 -0.7154 -0.2792 0.086 Uiso 0.52(7) 1 calc PR A 2
H62F H -0.3457 -0.7793 -0.2586 0.086 Uiso 0.52(7) 1 calc PR A 2
C63 C -0.3923(6) -0.5519(7) -0.1822(4) 0.040(3) Uani 1 1 d . . .
C64 C -0.4427(6) -0.5667(8) -0.1621(5) 0.050(3) Uani 1 1 d . . .
H64A H -0.4772 -0.5303 -0.1794 0.074 Uiso 1 1 calc R . .
H64B H -0.4258 -0.5588 -0.1234 0.074 Uiso 1 1 calc R . .
H64C H -0.4578 -0.6204 -0.1705 0.074 Uiso 1 1 calc R . .
C65 C -0.3674(8) -0.4687(8) -0.1692(5) 0.066(4) Uani 1 1 d . . .
H65A H -0.4013 -0.4315 -0.1859 0.099 Uiso 1 1 calc R . .
H65B H -0.3352 -0.4601 -0.1829 0.099 Uiso 1 1 calc R . .
H65C H -0.3495 -0.4611 -0.1305 0.099 Uiso 1 1 calc R . .
C66 C -0.4216(7) -0.5594(9) -0.2428(4) 0.062(4) Uani 1 1 d . . .
H66A H -0.4553 -0.5212 -0.2577 0.093 Uiso 1 1 calc R . .
H66B H -0.4384 -0.6121 -0.2527 0.093 Uiso 1 1 calc R . .
H66C H -0.3901 -0.5496 -0.2569 0.093 Uiso 1 1 calc R . .
C67 C -0.1638(3) -0.6525(4) 0.0608(2) 0.032(2) Uani 1 1 d G . .
C68 C -0.1039(3) -0.6276(4) 0.0708(3) 0.038(3) Uani 1 1 d G . .
C69 C -0.0550(2) -0.6475(5) 0.1184(3) 0.057(4) Uani 1 1 d G . .
H69A H -0.0140 -0.6305 0.1252 0.069 Uiso 1 1 calc R . .
C70 C -0.0660(3) -0.6923(5) 0.1560(3) 0.070(5) Uani 1 1 d G . .
H70A H -0.0326 -0.7060 0.1885 0.084 Uiso 1 1 calc R . .
C71 C -0.1260(4) -0.7172(4) 0.1460(3) 0.055(4) Uani 1 1 d G . .
H71A H -0.1335 -0.7479 0.1716 0.066 Uiso 1 1 calc R . .
C72 C -0.1749(3) -0.6973(4) 0.0984(3) 0.041(3) Uani 1 1 d G . .
C73 C -0.0928(5) -0.5758(8) 0.0299(5) 0.044(3) Uani 1 1 d . . .
H73A H -0.1336 -0.5523 0.0063 0.053 Uiso 1 1 calc R . .
C74 C -0.0469(6) -0.5086(9) 0.0550(6) 0.062(4) Uani 1 1 d . . .
H74A H -0.0435 -0.4764 0.0267 0.093 Uiso 1 1 calc R . .
H74B H -0.0061 -0.5301 0.0773 0.093 Uiso 1 1 calc R . .
H74C H -0.0620 -0.4765 0.0769 0.093 Uiso 1 1 calc R . .
C75 C -0.0687(8) -0.6234(10) -0.0057(8) 0.087(6) Uani 1 1 d . . .
H75A H -0.0638 -0.5890 -0.0322 0.130 Uiso 1 1 calc R . .
H75B H -0.0986 -0.6647 -0.0238 0.130 Uiso 1 1 calc R . .
H75C H -0.0286 -0.6469 0.0165 0.130 Uiso 1 1 calc R . .
C76 C -0.2405(6) -0.7266(7) 0.0862(4) 0.045(3) Uani 1 1 d . . .
H76A H -0.2700 -0.6860 0.0639 0.054 Uiso 1 1 calc R . .
C77 C -0.2549(6) -0.8025(7) 0.0537(5) 0.056(4) Uani 1 1 d . . .
H77A H -0.2985 -0.8167 0.0437 0.084 Uiso 1 1 calc R . .
H77B H -0.2281 -0.8444 0.0751 0.084 Uiso 1 1 calc R . .
H77C H -0.2472 -0.7948 0.0214 0.084 Uiso 1 1 calc R . .
C78 C -0.2545(7) -0.7393(8) 0.1355(5) 0.060(4) Uani 1 1 d . . .
H78A H -0.2992 -0.7468 0.1245 0.090 Uiso 1 1 calc R . .
H78B H -0.2409 -0.6935 0.1588 0.090 Uiso 1 1 calc R . .
H78C H -0.2322 -0.7856 0.1548 0.090 Uiso 1 1 calc R . .
C79 C -0.2029(5) -0.4329(6) 0.0816(3) 0.024(2) Uani 1 1 d . . .
C80 C -0.2213(4) -0.5114(5) 0.0864(3) 0.024(2) Uani 1 1 d . . .
H80A H -0.1833 -0.5447 0.1021 0.029 Uiso 1 1 calc R . .
C81 C -0.2564(5) -0.5157(6) 0.1219(3) 0.033(3) Uani 1 1 d . . .
H81A H -0.2998 -0.5252 0.1091 0.040 Uiso 1 1 calc R . .
C82 C -0.2149(7) -0.5031(9) 0.1803(4) 0.059(4) Uani 1 1 d . . .
H82A H -0.2388 -0.5119 0.2019 0.089 Uiso 1 1 calc R . .
H82B H -0.1991 -0.4494 0.1855 0.089 Uiso 1 1 calc R . .
H82C H -0.1800 -0.5397 0.1911 0.089 Uiso 1 1 calc R . .
C83 C -0.3610(4) -0.4027(5) -0.0045(3) 0.0207(19) Uani 1 1 d . . .
C84 C -0.3988(4) -0.3330(5) -0.0135(3) 0.0204(19) Uani 1 1 d . . .
H84A H -0.4410 -0.3470 -0.0157 0.025 Uiso 1 1 calc R . .
C85 C -0.3683(6) -0.2714(6) 0.0313(4) 0.036(3) Uani 1 1 d . . .
H85A H -0.3255 -0.2609 0.0348 0.043 Uiso 1 1 calc R . .
H85B H -0.3920 -0.2221 0.0210 0.043 Uiso 1 1 calc R . .
C86 C -0.3664(7) -0.2979(8) 0.0844(4) 0.059(4) Uani 1 1 d . . .
H86A H -0.3451 -0.2586 0.1116 0.088 Uiso 1 1 calc R . .
H86B H -0.3440 -0.3476 0.0943 0.088 Uiso 1 1 calc R . .
H86C H -0.4089 -0.3049 0.0819 0.088 Uiso 1 1 calc R . .
C87 C -0.2586(5) -0.2860(5) -0.0393(3) 0.024(2) Uani 1 1 d . . .
C88 C -0.1923(4) -0.2867(6) -0.0159(4) 0.026(2) Uani 1 1 d . . .
H88A H -0.1769 -0.2436 -0.0321 0.031 Uiso 1 1 calc R . .
C89 C -0.1662(6) -0.3645(7) -0.0258(4) 0.038(3) Uani 1 1 d . . .
H89A H -0.1213 -0.3671 -0.0029 0.046 Uiso 1 1 calc R . .
H89B H -0.1869 -0.4079 -0.0156 0.046 Uiso 1 1 calc R . .
C90 C -0.1755(8) -0.3746(9) -0.0832(5) 0.066(4) Uani 1 1 d . . .
H90A H -0.1522 -0.4203 -0.0864 0.098 Uiso 1 1 calc R . .
H90B H -0.1606 -0.3280 -0.0952 0.098 Uiso 1 1 calc R . .
H90C H -0.2198 -0.3821 -0.1054 0.098 Uiso 1 1 calc R . .
C1L C -0.0924(14) 0.148(2) 0.0566(11) 0.088(10) Uani 0.50 1 d PDU B 1
H1LA H -0.0787 0.1986 0.0482 0.106 Uiso 0.50 1 calc PR B 1
H1LB H -0.1231 0.1598 0.0718 0.106 Uiso 0.50 1 calc PR B 1
Cl1 Cl -0.0335(3) 0.1127(4) 0.1049(2) 0.0486(15) Uani 0.50 1 d PD . .
Cl2 Cl -0.1322(4) 0.1065(5) -0.0010(4) 0.056(3) Uani 0.380(10) 1 d PD B 1
Cl1E Cl -0.1278(8) 0.1620(12) 0.0075(7) 0.020(6) Uiso 0.120(10) 1 d P B 2
C1X C 0.2738(12) 0.0510(17) -0.1663(11) 0.089(9) Uani 0.67 1 d P . .
H1XC H 0.2497 0.0726 -0.2023 0.107 Uiso 0.269(12) 1 calc PR C 2
H1XD H 0.2546 0.0705 -0.1425 0.107 Uiso 0.269(12) 1 calc PR C 2
H1XA H 0.2448 0.0934 -0.1738 0.107 Uiso 0.397(12) 1 d PR C 1
H1XB H 0.2582 0.0081 -0.1528 0.107 Uiso 0.397(12) 1 d PR C 1
Cl1M Cl 0.3399(11) 0.0818(12) -0.1173(7) 0.114(8) Uani 0.397(12) 1 d P C 1
Cl2M Cl 0.2787(6) 0.0171(17) -0.2194(7) 0.181(13) Uani 0.397(12) 1 d P C 1
Cl1N Cl 0.3453(12) 0.0851(14) -0.145(2) 0.21(3) Uani 0.269(12) 1 d P C 2
Cl2N Cl 0.2677(6) -0.0451(8) -0.1695(8) 0.083(8) Uani 0.269(12) 1 d P C 2
C1Y C 0.030(2) -0.3775(18) -0.298(2) 0.075(14) Uani 0.33 1 d PDU D 1
H1YA H 0.0596 -0.3773 -0.2604 0.090 Uiso 0.33 1 d PR D 1
H1YB H -0.0053 -0.4099 -0.2999 0.090 Uiso 0.33 1 d PR D 1
Cl1Y Cl 0.0165(12) -0.2866(12) -0.3274(9) 0.091(7) Uani 0.33 1 d PD D 1
Cl2Y Cl 0.0739(12) -0.4492(10) -0.3117(7) 0.119(8) Uani 0.33 1 d PD D 1
C1T C 0.0405(16) -0.312(2) -0.3055(14) 0.040(8) Uani 0.50 1 d PDU E 2
H1TA H 0.0021 -0.3220 -0.2998 0.048 Uiso 0.50 1 calc PR E 2
H1TB H 0.0675 -0.2807 -0.2745 0.048 Uiso 0.50 1 calc PR E 2
Cl1T Cl 0.0753(17) -0.398(3) -0.2972(15) 0.67(7) Uani 0.50 1 d PD E 2
Cl2T Cl 0.0201(11) -0.254(2) -0.3535(15) 0.71(7) Uani 0.50 1 d PD E 2

loop_
_atom_site_aniso_label
_atom_site_aniso_U_11
_atom_site_aniso_U_22
_atom_site_aniso_U_33
_atom_site_aniso_U_23
_atom_site_aniso_U_13
_atom_site_aniso_U_12
Pd1 0.0329(4) 0.0168(4) 0.0119(3) 0.0019(3) 0.0089(3) 0.0010(3)
N1 0.031(4) 0.017(4) 0.009(3) 0.000(3) 0.010(3) 0.002(3)
O1 0.030(4) 0.034(4) 0.018(3) 0.008(3) 0.010(3) -0.001(3)
Pd2 0.0322(4) 0.0175(4) 0.0268(4) 0.0014(3) 0.0120(3) -0.0030(3)
O2 0.045(4) 0.018(4) 0.030(4) -0.004(3) 0.014(3) -0.010(3)
N2 0.031(4) 0.021(4) 0.020(4) 0.005(3) 0.016(3) 0.002(3)
N3 0.046(5) 0.023(5) 0.037(5) 0.005(4) 0.029(4) -0.006(4)
Pd3 0.0335(4) 0.0124(3) 0.0165(3) 0.0008(3) 0.0055(3) 0.0002(3)
O3 0.038(4) 0.023(4) 0.019(3) 0.000(3) 0.007(3) 0.007(3)
N4 0.043(5) 0.023(5) 0.035(5) 0.004(4) 0.013(4) 0.000(4)
N5 0.026(4) 0.018(4) 0.027(4) -0.001(3) 0.006(3) 0.000(3)
C1 0.035(5) 0.013(4) 0.014(4) 0.007(3) 0.006(4) 0.004(4)
C2 0.028(5) 0.023(5) 0.012(4) 0.006(4) 0.011(4) 0.003(4)
C3 0.036(6) 0.025(5) 0.023(5) -0.003(4) 0.015(4) 0.000(4)
C4 0.035(5) 0.030(6) 0.013(4) 0.002(4) 0.008(4) 0.005(4)
C5 0.038(6) 0.032(6) 0.022(5) 0.005(4) 0.021(4) 0.010(4)
C6 0.034(5) 0.026(5) 0.018(4) 0.009(4) 0.014(4) 0.010(4)
N6 0.037(5) 0.017(4) 0.039(5) -0.006(4) 0.012(4) 0.003(4)
N7 0.037(5) 0.024(4) 0.014(4) 0.001(3) 0.009(3) 0.007(4)
C7 0.051(7) 0.030(6) 0.017(5) -0.002(4) 0.016(5) -0.001(5)
C8 0.041(6) 0.051(8) 0.025(5) 0.004(5) 0.004(5) 0.005(5)
N8 0.027(4) 0.035(5) 0.018(4) 0.002(4) 0.004(3) -0.002(4)
N9 0.040(5) 0.020(4) 0.009(3) 0.002(3) 0.007(3) 0.000(4)
C9 0.070(9) 0.060(9) 0.020(5) -0.017(5) 0.016(6) -0.022(7)
C10 0.074(9) 0.053(8) 0.013(5) -0.010(5) 0.003(5) 0.021(7)
C11 0.037(6) 0.045(7) 0.016(4) 0.012(4) 0.013(4) -0.001(5)
C12 0.046(7) 0.062(9) 0.031(6) 0.013(5) 0.025(5) 0.001(6)
C13 0.054(7) 0.048(7) 0.025(5) 0.005(5) 0.023(5) -0.020(6)
C14 0.042(7) 0.077(10) 0.040(7) 0.021(7) 0.017(6) 0.003(7)
C15 0.022(4) 0.024(5) 0.012(4) 0.000(3) 0.006(3) -0.002(4)
C16 0.031(5) 0.024(5) 0.020(4) -0.006(4) 0.012(4) 0.003(4)
C17 0.042(6) 0.027(6) 0.027(5) -0.004(4) 0.021(4) 0.002(5)
C18 0.038(6) 0.054(8) 0.026(5) -0.001(5) 0.021(5) 0.000(5)
C19 0.039(6) 0.031(6) 0.025(5) 0.003(4) 0.013(4) -0.010(5)
C20 0.034(5) 0.022(5) 0.019(4) 0.004(4) 0.014(4) -0.002(4)
C21 0.047(6) 0.017(5) 0.035(5) -0.008(4) 0.021(5) -0.006(4)
C22 0.078(9) 0.021(6) 0.054(7) -0.018(5) 0.037(7) -0.008(6)
C23 0.094(11) 0.037(8) 0.048(8) 0.005(6) 0.031(8) 0.008(7)
C24 0.047(6) 0.022(5) 0.029(5) -0.004(4) 0.025(5) -0.006(5)
C25 0.072(8) 0.033(7) 0.031(6) -0.015(5) 0.026(6) -0.010(6)
C26 0.082(9) 0.022(6) 0.035(6) -0.003(5) 0.032(6) -0.010(5)
C27 0.020(5) 0.023(5) 0.029(5) 0.000(4) 0.007(4) 0.001(4)
C28 0.032(5) 0.025(6) 0.035(5) 0.003(4) 0.014(5) 0.001(4)
C29 0.045(7) 0.025(6) 0.044(6) 0.005(5) 0.004(5) -0.004(5)
C30 0.044(6) 0.023(6) 0.032(6) -0.004(5) -0.005(5) -0.008(5)
C31 0.047(6) 0.023(6) 0.032(6) -0.002(4) 0.007(5) 0.001(5)
C32 0.030(5) 0.022(5) 0.025(5) 0.001(4) 0.004(4) -0.003(4)
C33 0.072(9) 0.023(6) 0.037(6) -0.011(5) -0.002(6) -0.006(6)
C34 0.158(17) 0.019(7) 0.054(9) -0.002(6) 0.020(10) 0.008(8)
C35 0.099(12) 0.035(8) 0.053(8) -0.016(6) 0.020(8) 0.009(7)
C36 0.079(11) 0.051(10) 0.087(11) -0.012(8) 0.012(9) -0.033(8)
C37 0.032(5) 0.025(6) 0.028(5) -0.004(4) 0.007(4) -0.008(4)
C38 0.092(10) 0.042(8) 0.027(6) -0.011(5) 0.026(6) -0.023(7)
C39 0.050(7) 0.047(8) 0.042(6) 0.007(6) 0.024(6) -0.012(6)
C40 0.040(6) 0.023(6) 0.038(6) 0.005(5) 0.007(5) -0.003(5)
C41 0.061(7) 0.017(5) 0.037(6) 0.002(4) 0.026(6) -0.003(5)
C42 0.097(11) 0.021(6) 0.093(10) 0.005(6) 0.076(10) 0.000(7)
C43 0.148(17) 0.050(10) 0.086(12) 0.001(8) 0.095(13) -0.012(10)
C44 0.19(2) 0.062(11) 0.061(10) 0.004(8) 0.089(13) -0.029(13)
C45 0.132(15) 0.040(9) 0.045(8) 0.010(7) 0.031(9) 0.000(9)
C46 0.080(9) 0.015(5) 0.023(5) -0.003(4) 0.025(5) -0.005(5)
C47 0.109(14) 0.046(9) 0.157(17) 0.015(11) 0.110(14) 0.008(9)
C48 0.15(2) 0.077(15) 0.093(15) 0.000(12) 0.026(14) -0.001(14)
C49 0.092(15) 0.089(17) 0.40(5) -0.10(2) 0.14(2) -0.018(13)
C50 0.049(7) 0.026(6) 0.022(5) 0.005(4) 0.000(5) 0.003(5)
C51 0.044(7) 0.055(8) 0.039(7) -0.022(6) 0.005(5) -0.002(6)
C52 0.068(9) 0.026(7) 0.044(7) 0.005(5) -0.013(6) 0.004(6)
C53 0.035(6) 0.030(6) 0.022(5) -0.002(4) 0.010(4) -0.005(4)
C54 0.039(6) 0.025(6) 0.031(5) -0.011(4) 0.010(5) -0.008(5)
C55 0.039(6) 0.042(7) 0.046(7) -0.012(6) 0.019(5) -0.006(5)
C56 0.053(7) 0.049(8) 0.050(7) -0.022(6) 0.035(6) -0.018(6)
C57 0.053(7) 0.042(7) 0.035(6) -0.013(5) 0.023(5) -0.005(6)
C58 0.044(6) 0.032(6) 0.019(5) -0.001(4) 0.013(4) 0.001(5)
C59 0.077(9) 0.052(9) 0.055(8) -0.021(7) 0.048(8) -0.009(7)
C60 0.10(4) 0.21(7) 0.12(4) -0.15(5) 0.09(3) -0.12(4)
C61 0.10(4) 0.06(2) 0.07(2) -0.025(18) 0.05(2) 0.02(2)
C62 0.06(2) 0.07(3) 0.06(2) -0.02(2) 0.037(19) 0.00(2)
C60' 0.05(2) 0.05(2) 0.08(3) 0.00(2) 0.054(18) -0.005(18)
C61' 0.12(4) 0.05(2) 0.09(3) -0.007(18) 0.08(4) 0.00(2)
C62' 0.047(17) 0.07(3) 0.05(2) -0.05(2) 0.019(17) -0.021(18)
C63 0.056(7) 0.039(7) 0.017(5) 0.000(5) 0.007(5) 0.006(6)
C64 0.057(8) 0.044(8) 0.039(7) -0.002(6) 0.011(6) 0.013(6)
C65 0.108(12) 0.043(8) 0.031(6) 0.014(6) 0.011(7) 0.014(8)
C66 0.082(10) 0.071(11) 0.025(6) 0.000(6) 0.014(6) 0.013(8)
C67 0.037(6) 0.014(5) 0.042(6) 0.003(4) 0.014(5) 0.009(4)
C68 0.035(6) 0.027(6) 0.043(6) 0.003(5) 0.005(5) 0.007(5)
C69 0.035(7) 0.032(7) 0.080(10) 0.000(7) -0.002(6) 0.005(5)
C70 0.072(10) 0.042(8) 0.057(9) 0.017(7) -0.014(7) 0.022(7)
C71 0.071(9) 0.023(6) 0.046(7) 0.003(5) -0.002(7) 0.003(6)
C72 0.050(7) 0.013(5) 0.047(7) 0.001(5) 0.007(5) 0.007(5)
C73 0.036(6) 0.046(7) 0.049(7) 0.003(6) 0.016(5) 0.007(5)
C74 0.062(9) 0.050(9) 0.063(9) -0.003(7) 0.015(7) -0.007(7)
C75 0.077(11) 0.063(11) 0.136(16) -0.022(11) 0.060(11) -0.001(9)
C76 0.071(8) 0.022(6) 0.033(6) 0.003(5) 0.011(6) 0.005(5)
C77 0.064(9) 0.035(7) 0.052(8) -0.011(6) 0.007(7) -0.007(6)
C78 0.087(10) 0.044(8) 0.047(7) 0.014(6) 0.026(7) -0.011(7)
C79 0.038(6) 0.017(5) 0.018(4) 0.002(4) 0.011(4) -0.001(4)
C80 0.034(5) 0.011(4) 0.019(4) 0.006(4) 0.002(4) -0.002(4)
C81 0.047(6) 0.038(6) 0.010(4) 0.000(4) 0.005(4) -0.020(5)
C82 0.084(10) 0.070(10) 0.012(5) 0.001(6) 0.005(6) -0.023(8)
C83 0.033(5) 0.020(5) 0.006(4) 0.001(3) 0.005(4) -0.003(4)
C84 0.031(5) 0.019(5) 0.014(4) 0.006(3) 0.012(4) 0.010(4)
C85 0.071(8) 0.023(6) 0.020(5) -0.009(4) 0.023(5) -0.001(5)
C86 0.114(12) 0.043(8) 0.024(6) -0.010(5) 0.032(7) -0.022(8)
C87 0.047(6) 0.016(5) 0.014(4) 0.000(4) 0.018(4) -0.001(4)
C88 0.032(5) 0.016(5) 0.034(5) 0.006(4) 0.018(4) 0.003(4)
C89 0.054(7) 0.029(6) 0.036(6) 0.000(5) 0.025(5) 0.013(5)
C90 0.107(12) 0.053(9) 0.056(8) 0.006(7) 0.053(9) 0.026(8)
C1L 0.079(13) 0.096(14) 0.103(13) -0.024(9) 0.051(10) -0.003(9)
Cl1 0.054(4) 0.045(4) 0.052(3) -0.007(3) 0.027(3) 0.008(3)
Cl2 0.068(6) 0.035(6) 0.060(5) -0.022(4) 0.020(4) 0.007(4)
C1X 0.082(17) 0.10(2) 0.092(19) 0.042(17) 0.040(15) 0.056(16)
Cl1M 0.18(2) 0.084(11) 0.096(10) -0.029(8) 0.069(11) -0.053(12)
Cl2M 0.060(8) 0.36(4) 0.117(13) -0.108(17) 0.033(8) 0.000(12)
Cl1N 0.085(16) 0.031(10) 0.57(8) -0.06(3) 0.17(3) -0.020(10)
Cl2N 0.045(8) 0.032(7) 0.149(18) -0.010(8) 0.014(8) 0.002(6)
C1Y 0.070(16) 0.085(17) 0.080(17) 0.001(10) 0.041(11) 0.002(10)
Cl1Y 0.114(16) 0.085(12) 0.104(13) -0.051(10) 0.076(12) -0.080(12)
Cl2Y 0.19(2) 0.078(11) 0.056(8) 0.015(7) 0.022(10) -0.006(12)
C1T 0.037(11) 0.045(12) 0.045(11) -0.004(8) 0.024(8) -0.005(8)
Cl1T 0.33(5) 1.38(19) 0.24(4) 0.00(7) 0.06(4) -0.50(9)
Cl2T 0.111(16) 0.81(9) 1.07(12) -0.89(10) 0.09(4) -0.09(3)

loop_
_atom_type_symbol
_atom_type_description
_atom_type_scat_dispersion_real
_atom_type_scat_dispersion_imag
_atom_type_scat_source
C C 0.0033 0.0016 'International Tables Vol C Tables 4.2.6.8 and 6.1.1.4'
H H 0.0000 0.0000 'International Tables Vol C Tables 4.2.6.8 and 6.1.1.4'
N N 0.0061 0.0033 'International Tables Vol C Tables 4.2.6.8 and 6.1.1.4'
O O 0.0106 0.0060 'International Tables Vol C Tables 4.2.6.8 and 6.1.1.4'
Pd Pd -0.9988 1.0072 'International Tables Vol C Tables 4.2.6.8 and 6.1.1.4'
Cl Cl 0.1484 0.1585 'International Tables Vol C Tables 4.2.6.8 and 6.1.1.4'

loop_
_geom_angle_atom_site_label_1
_geom_angle_atom_site_label_2
_geom_angle_atom_site_label_3
_geom_angle
N1 Pd1 N7 175.4(3)
N1 Pd1 O1 88.2(3)
N7 Pd1 O1 88.9(3)
N1 Pd1 C84 95.2(3)
N7 Pd1 C84 87.9(3)
O1 Pd1 C84 174.9(3)
N2 N1 C15 112.7(7)
N2 N1 Pd1 126.0(6)
C15 N1 Pd1 121.1(5)
C1 O1 Pd1 122.9(5)
N3 Pd2 N8 176.1(3)
N3 Pd2 O2 90.6(3)
N8 Pd2 O2 85.8(3)
N3 Pd2 C88 95.1(4)
N8 Pd2 C88 88.5(3)
O2 Pd2 C88 174.3(3)
C27 O2 Pd2 126.2(5)
N1 N2 C2 122.2(7)
N4 N3 C41 111.7(8)
N4 N3 Pd2 126.9(7)
C41 N3 Pd2 121.3(6)
N5 Pd3 N9 177.8(3)
N5 Pd3 O3 90.1(3)
N9 Pd3 O3 87.7(3)
N5 Pd3 C80 94.2(4)
N9 Pd3 C80 88.0(3)
O3 Pd3 C80 175.1(3)
C53 O3 Pd3 125.0(5)
N3 N4 C28 124.8(8)
N6 N5 C67 109.0(7)
N6 N5 Pd3 129.3(6)
C67 N5 Pd3 121.6(6)
O1 C1 C2 121.4(5)
O1 C1 C6 118.4(5)
C2 C1 C6 120.0
C3 C2 C1 120.0
C3 C2 N2 112.6(5)
C1 C2 N2 126.9(5)
C2 C3 C4 120.0
C3 C4 C5 120.0
C3 C4 C7 121.1(5)
C5 C4 C7 118.8(5)
C6 C5 C4 120.0
C5 C6 C1 120.0
C5 C6 C11 118.9(5)
C1 C6 C11 120.9(5)
N5 N6 C54 122.8(8)
C87 N7 Pd1 177.5(8)
C8 C7 C9 108.4(10)
C8 C7 C10 107.9(9)
C9 C7 C10 109.3(10)
C8 C7 C4 108.5(8)
C9 C7 C4 113.5(7)
C10 C7 C4 109.1(8)
C79 N8 Pd2 174.9(8)
C83 N9 Pd3 173.7(8)
C12 C11 C6 113.0(8)
C12 C11 C14 107.5(9)
C6 C11 C14 110.2(8)
C12 C11 C13 106.6(9)
C6 C11 C13 110.5(8)
C14 C11 C13 108.9(9)
C16 C15 C20 120.0
C16 C15 N1 118.9(5)
C20 C15 N1 120.8(5)
C17 C16 C15 120.0
C17 C16 C21 120.1(5)
C15 C16 C21 119.9(5)
C16 C17 C18 120.0
C19 C18 C17 120.0
C18 C19 C20 120.0
C19 C20 C15 120.0
C19 C20 C24 119.0(5)
C15 C20 C24 120.9(5)
C23 C21 C22 111.0(10)
C23 C21 C16 109.7(9)
C22 C21 C16 114.0(8)
C26 C24 C25 111.2(9)
C26 C24 C20 113.5(7)
C25 C24 C20 111.2(8)
O2 C27 C28 122.0(5)
O2 C27 C32 118.0(5)
C28 C27 C32 120.0
N4 C28 C29 110.6(6)
N4 C28 C27 129.4(6)
C29 C28 C27 120.0
C28 C29 C30 120.0
C31 C30 C29 120.0
C31 C30 C33 119.1(6)
C29 C30 C33 120.8(6)
C32 C31 C30 120.0
C31 C32 C27 120.0
C31 C32 C37 118.2(5)
C27 C32 C37 121.7(5)
C34 C33 C35 107.3(12)
C34 C33 C36 109.6(13)
C35 C33 C36 110.0(11)
C34 C33 C30 111.4(9)
C35 C33 C30 110.1(10)
C36 C33 C30 108.4(10)
C38 C37 C39 107.5(9)
C38 C37 C40 108.3(9)
C39 C37 C40 110.0(9)
C38 C37 C32 113.3(8)
C39 C37 C32 108.5(8)
C40 C37 C32 109.3(8)
C42 C41 C46 120.0
C42 C41 N3 119.9(6)
C46 C41 N3 120.1(6)
C41 C42 C43 120.0
C41 C42 C47 120.4(8)
C43 C42 C47 119.6(8)
C42 C43 C44 120.0
C45 C44 C43 120.0
C44 C45 C46 120.0
C45 C46 C41 120.0
C45 C46 C50 119.6(6)
C41 C46 C50 120.3(6)
C48 C47 C42 112.3(14)
C48 C47 C49 107.9(15)
C42 C47 C49 113.6(18)
C51 C50 C46 110.1(9)
C51 C50 C52 108.9(9)
C46 C50 C52 115.5(9)
O3 C53 C54 121.7(5)
O3 C53 C58 118.3(5)
C54 C53 C58 120.0
N6 C54 C53 129.5(6)
N6 C54 C55 110.4(6)
C53 C54 C55 120.0
C56 C55 C54 120.0
C57 C56 C55 120.0
C57 C56 C59 120.8(7)
C55 C56 C59 119.1(7)
C58 C57 C56 120.0
C57 C58 C53 120.0
C57 C58 C63 118.5(5)
C53 C58 C63 121.5(5)
C60 C59 C62 118(3)
C60 C59 C61' 129(4)
C62 C59 C61' 72(2)
C60 C59 C56 108(3)
C62 C59 C56 115.8(18)
C61' C59 C56 111.1(15)
C60 C59 C60' 10(5)
C62 C59 C60' 124(3)
C61' C59 C60' 121(3)
C56 C59 C60' 108(2)
C60 C59 C62' 94(3)
C62 C59 C62' 32.5(18)
C61' C59 C62' 105(2)
C56 C59 C62' 107.5(15)
C60' C59 C62' 103(2)
C60 C59 C61 100(4)
C62 C59 C61 104(2)
C61' C59 C61 35.3(17)
C56 C59 C61 110.8(14)
C60' C59 C61 91(3)
C62' C59 C61 132.7(19)
C64 C63 C66 107.8(10)
C64 C63 C65 110.8(11)
C66 C63 C65 107.1(10)
C64 C63 C58 110.4(9)
C66 C63 C58 112.3(9)
C65 C63 C58 108.5(9)
C68 C67 C72 120.0
C68 C67 N5 119.6(5)
C72 C67 N5 120.3(5)
C69 C68 C67 120.0
C69 C68 C73 120.6(6)
C67 C68 C73 119.3(6)
C68 C69 C70 120.0
C69 C70 C71 120.0
C72 C71 C70 120.0
C71 C72 C67 120.0
C71 C72 C76 120.4(6)
C67 C72 C76 119.6(6)
C68 C73 C74 113.7(10)
C68 C73 C75 111.6(11)
C74 C73 C75 108.0(11)
C72 C76 C78 114.3(9)
C72 C76 C77 111.9(10)
C78 C76 C77 108.5(11)
N8 C79 C80 176.5(10)
C79 C80 C81 111.6(8)
C79 C80 Pd3 102.8(6)
C81 C80 Pd3 115.7(6)
C80 C81 C82 112.7(9)
N9 C83 C84 177.3(10)
C83 C84 C85 111.6(8)
C83 C84 Pd1 104.9(6)
C85 C84 Pd1 110.9(6)
C86 C85 C84 112.5(9)
N7 C87 C88 176.5(9)
C87 C88 C89 111.7(9)
C87 C88 Pd2 101.7(6)
C89 C88 Pd2 116.9(7)
C90 C89 C88 112.6(9)
Cl1 C1L Cl2 127(2)
Cl2M C1X Cl1N 91(2)
Cl2M C1X Cl2N 68.3(17)
Cl1N C1X Cl2N 115.3(16)
Cl2M C1X Cl1M 117.1(17)
Cl1N C1X Cl1M 28(2)
Cl2N C1X Cl1M 112.8(16)
Cl1Y C1Y Cl2Y 124(2)
Cl2T C1T Cl1T 130(3)

loop_
_geom_bond_atom_site_label_1
_geom_bond_atom_site_label_2
_geom_bond_distance
Pd1 N1 1.982(7)
Pd1 N7 2.008(8)
Pd1 O1 2.012(6)
Pd1 C84 2.063(8)
N1 N2 1.276(10)
N1 C15 1.423(8)
O1 C1 1.318(7)
Pd2 N3 1.997(8)
Pd2 N8 2.005(9)
Pd2 O2 2.022(7)
Pd2 C88 2.071(10)
O2 C27 1.327(8)
N2 C2 1.392(8)
N3 N4 1.276(12)
N3 C41 1.422(9)
Pd3 N5 1.957(8)
Pd3 N9 2.013(8)
Pd3 O3 2.030(6)
Pd3 C80 2.066(9)
O3 C53 1.331(8)
N4 C28 1.363(9)
N5 N6 1.277(11)
N5 C67 1.453(9)
C1 C2 1.3900
C1 C6 1.3900
C2 C3 1.3900
C3 C4 1.3900
C4 C5 1.3900
C4 C7 1.575(10)
C5 C6 1.3900
C6 C11 1.542(11)
N6 C54 1.370(9)
N7 C87 1.157(12)
C7 C8 1.522(15)
C7 C9 1.537(16)
C7 C10 1.539(15)
N8 C79 1.158(12)
N9 C83 1.140(12)
C11 C12 1.526(12)
C11 C14 1.550(15)
C11 C13 1.556(16)
C15 C16 1.3900
C15 C20 1.3900
C16 C17 1.3900
C16 C21 1.550(11)
C17 C18 1.3900
C18 C19 1.3900
C19 C20 1.3900
C20 C24 1.532(10)
C21 C23 1.500(16)
C21 C22 1.530(14)
C24 C26 1.515(14)
C24 C25 1.522(15)
C27 C28 1.3900
C27 C32 1.3900
C28 C29 1.3900
C29 C30 1.3900
C30 C31 1.3900
C30 C33 1.578(12)
C31 C32 1.3900
C32 C37 1.566(11)
C33 C34 1.507(17)
C33 C35 1.535(19)
C33 C36 1.55(2)
C37 C38 1.526(14)
C37 C39 1.541(14)
C37 C40 1.546(15)
C41 C42 1.3900
C41 C46 1.3900
C42 C43 1.3900
C42 C47 1.49(2)
C43 C44 1.3900
C44 C45 1.3900
C45 C46 1.3900
C46 C50 1.529(13)
C47 C48 1.48(3)
C47 C49 1.53(2)
C50 C51 1.514(16)
C50 C52 1.539(15)
C53 C54 1.3900
C53 C58 1.3900
C54 C55 1.3900
C55 C56 1.3900
C56 C57 1.3900
C56 C59 1.568(12)
C57 C58 1.3900
C58 C63 1.579(12)
C59 C60 1.34(7)
C59 C62 1.37(4)
C59 C61' 1.48(4)
C59 C60' 1.57(5)
C59 C62' 1.65(4)
C59 C61 1.66(4)
C63 C64 1.515(17)
C63 C66 1.526(14)
C63 C65 1.529(18)
C67 C68 1.3900
C67 C72 1.3900
C68 C69 1.3900
C68 C73 1.533(13)
C69 C70 1.3900
C70 C71 1.3900
C71 C72 1.3900
C72 C76 1.526(14)
C73 C74 1.537(18)
C73 C75 1.543(19)
C76 C78 1.527(17)
C76 C77 1.536(16)
C79 C80 1.436(13)
C80 C81 1.508(14)
C81 C82 1.517(13)
C83 C84 1.450(13)
C84 C85 1.558(13)
C85 C86 1.509(14)
C87 C88 1.427(14)
C88 C89 1.535(14)
C89 C90 1.508(15)
C1L Cl1 1.60(3)
C1L Cl2 1.64(3)
C1X Cl2M 1.61(3)
C1X Cl1N 1.65(4)
C1X Cl2N 1.65(3)
C1X Cl1M 1.68(3)
C1Y Cl1Y 1.720(19)
C1Y Cl2Y 1.731(19)
C1T Cl2T 1.56(4)
C1T Cl1T 1.66(5)

loop_
_geom_torsion_atom_site_label_1
_geom_torsion_atom_site_label_2
_geom_torsion_atom_site_label_3
_geom_torsion_atom_site_label_4
_geom_torsion
N7 Pd1 N1 N2 -23(4)
O1 Pd1 N1 N2 27.8(7)
C84 Pd1 N1 N2 -156.0(7)
N7 Pd1 N1 C15 151(4)
O1 Pd1 N1 C15 -158.7(6)
C84 Pd1 N1 C15 17.6(6)
N1 Pd1 O1 C1 -33.8(6)
N7 Pd1 O1 C1 142.6(6)
C84 Pd1 O1 C1 -166(3)
N3 Pd2 O2 C27 -4.6(7)
N8 Pd2 O2 C27 176.7(7)
C88 Pd2 O2 C27 175(3)
C15 N1 N2 C2 179.0(6)
Pd1 N1 N2 C2 -6.9(11)
N8 Pd2 N3 N4 22(6)
O2 Pd2 N3 N4 2.6(9)
C88 Pd2 N3 N4 -177.3(9)
N8 Pd2 N3 C41 -157(5)
O2 Pd2 N3 C41 -176.1(7)
C88 Pd2 N3 C41 4.0(7)
N5 Pd3 O3 C53 -12.5(7)
N9 Pd3 O3 C53 167.5(7)
C80 Pd3 O3 C53 139(4)
C41 N3 N4 C28 178.7(8)
Pd2 N3 N4 C28 -0.1(14)
N9 Pd3 N5 N6 2(9)
O3 Pd3 N5 N6 3.8(9)
C80 Pd3 N5 N6 -173.8(9)
N9 Pd3 N5 C67 -180(100)
O3 Pd3 N5 C67 -177.3(6)
C80 Pd3 N5 C67 5.0(7)
Pd1 O1 C1 C2 20.0(8)
Pd1 O1 C1 C6 -155.0(4)
O1 C1 C2 C3 -174.9(7)
C6 C1 C2 C3 0.0
O1 C1 C2 N2 14.5(8)
C6 C1 C2 N2 -170.6(7)
N1 N2 C2 C3 166.5(7)
N1 N2 C2 C1 -22.3(11)
C1 C2 C3 C4 0.0
N2 C2 C3 C4 171.8(6)
C2 C3 C4 C5 0.0
C2 C3 C4 C7 176.5(7)
C3 C4 C5 C6 0.0
C7 C4 C5 C6 -176.6(7)
C4 C5 C6 C1 0.0
C4 C5 C6 C11 -175.2(7)
O1 C1 C6 C5 175.0(6)
C2 C1 C6 C5 0.0
O1 C1 C6 C11 -9.9(8)
C2 C1 C6 C11 175.1(7)
C67 N5 N6 C54 -175.9(8)
Pd3 N5 N6 C54 3.0(14)
N1 Pd1 N7 C87 -22(21)
O1 Pd1 N7 C87 -73(19)
C84 Pd1 N7 C87 111(19)
C3 C4 C7 C8 124.6(7)
C5 C4 C7 C8 -58.9(9)
C3 C4 C7 C9 4.0(11)
C5 C4 C7 C9 -179.4(8)
C3 C4 C7 C10 -118.1(8)
C5 C4 C7 C10 58.4(10)
N3 Pd2 N8 C79 61(11)
O2 Pd2 N8 C79 80(9)
C88 Pd2 N8 C79 -100(9)
N5 Pd3 N9 C83 -69(13)
O3 Pd3 N9 C83 -71(7)
C80 Pd3 N9 C83 107(7)
C5 C6 C11 C12 -0.1(11)
C1 C6 C11 C12 -175.2(7)
C5 C6 C11 C14 -120.3(8)
C1 C6 C11 C14 64.5(10)
C5 C6 C11 C13 119.3(7)
C1 C6 C11 C13 -55.9(9)
N2 N1 C15 C16 -112.4(7)
Pd1 N1 C15 C16 73.3(6)
N2 N1 C15 C20 74.0(8)
Pd1 N1 C15 C20 -100.4(6)
C20 C15 C16 C17 0.0
N1 C15 C16 C17 -173.7(6)
C20 C15 C16 C21 -177.5(7)
N1 C15 C16 C21 8.8(7)
C15 C16 C17 C18 0.0
C21 C16 C17 C18 177.5(7)
C16 C17 C18 C19 0.0
C17 C18 C19 C20 0.0
C18 C19 C20 C15 0.0
C18 C19 C20 C24 178.7(7)
C16 C15 C20 C19 0.0
N1 C15 C20 C19 173.6(6)
C16 C15 C20 C24 -178.7(7)
N1 C15 C20 C24 -5.1(8)
C17 C16 C21 C23 -100.3(8)
C15 C16 C21 C23 77.2(10)
C17 C16 C21 C22 24.9(11)
C15 C16 C21 C22 -157.6(8)
C19 C20 C24 C26 -41.3(10)
C15 C20 C24 C26 137.4(8)
C19 C20 C24 C25 84.9(8)
C15 C20 C24 C25 -96.4(8)
Pd2 O2 C27 C28 4.0(9)
Pd2 O2 C27 C32 -175.6(4)
N3 N4 C28 C29 177.5(8)
N3 N4 C28 C27 -2.2(14)
O2 C27 C28 N4 0.0(9)
C32 C27 C28 N4 179.6(8)
O2 C27 C28 C29 -179.6(7)
C32 C27 C28 C29 0.0
N4 C28 C29 C30 -179.7(7)
C27 C28 C29 C30 0.0
C28 C29 C30 C31 0.0
C28 C29 C30 C33 177.3(8)
C29 C30 C31 C32 0.0
C33 C30 C31 C32 -177.3(8)
C30 C31 C32 C27 0.0
C30 C31 C32 C37 -176.5(7)
O2 C27 C32 C31 179.7(7)
C28 C27 C32 C31 0.0
O2 C27 C32 C37 -4.0(8)
C28 C27 C32 C37 176.4(7)
C31 C30 C33 C34 -156.9(11)
C29 C30 C33 C34 25.8(15)
C31 C30 C33 C35 -37.9(12)
C29 C30 C33 C35 144.7(8)
C31 C30 C33 C36 82.4(11)
C29 C30 C33 C36 -94.9(10)
C31 C32 C37 C38 -0.8(11)
C27 C32 C37 C38 -177.3(8)
C31 C32 C37 C39 118.4(8)
C27 C32 C37 C39 -58.1(10)
C31 C32 C37 C40 -121.6(7)
C27 C32 C37 C40 61.9(9)
N4 N3 C41 C42 93.4(9)
Pd2 N3 C41 C42 -87.7(7)
N4 N3 C41 C46 -88.3(9)
Pd2 N3 C41 C46 90.6(7)
C46 C41 C42 C43 0.0
N3 C41 C42 C43 178.3(8)
C46 C41 C42 C47 -178.4(11)
N3 C41 C42 C47 -0.2(11)
C41 C42 C43 C44 0.0
C47 C42 C43 C44 178.4(11)
C42 C43 C44 C45 0.0
C43 C44 C45 C46 0.0
C44 C45 C46 C41 0.0
C44 C45 C46 C50 177.5(8)
C42 C41 C46 C45 0.0
N3 C41 C46 C45 -178.3(8)
C42 C41 C46 C50 -177.5(8)
N3 C41 C46 C50 4.2(10)
C41 C42 C47 C48 -110.0(14)
C43 C42 C47 C48 71.5(17)
C41 C42 C47 C49 127.2(14)
C43 C42 C47 C49 -51.2(17)
C45 C46 C50 C51 -88.7(9)
C41 C46 C50 C51 88.8(9)
C45 C46 C50 C52 35.0(11)
C41 C46 C50 C52 -147.4(8)
Pd3 O3 C53 C54 14.6(9)
Pd3 O3 C53 C58 -166.7(4)
N5 N6 C54 C53 -4.5(13)
N5 N6 C54 C55 171.9(8)
O3 C53 C54 N6 -5.2(9)
C58 C53 C54 N6 176.1(9)
O3 C53 C54 C55 178.7(7)
C58 C53 C54 C55 0.0
N6 C54 C55 C56 -176.8(7)
C53 C54 C55 C56 0.0
C54 C55 C56 C57 0.0
C54 C55 C56 C59 176.0(8)
C55 C56 C57 C58 0.0
C59 C56 C57 C58 -175.9(9)
C56 C57 C58 C53 0.0
C56 C57 C58 C63 179.5(8)
O3 C53 C58 C57 -178.7(7)
C54 C53 C58 C57 0.0
O3 C53 C58 C63 1.8(9)
C54 C53 C58 C63 -179.5(8)
C57 C56 C59 C60 81(4)
C55 C56 C59 C60 -95(4)
C57 C56 C59 C62 -53(3)
C55 C56 C59 C62 131(3)
C57 C56 C59 C61' -133(3)
C55 C56 C59 C61' 51(3)
C57 C56 C59 C60' 91(2)
C55 C56 C59 C60' -84(2)
C57 C56 C59 C62' -19(2)
C55 C56 C59 C62' 165(2)
C57 C56 C59 C61 -171(3)
C55 C56 C59 C61 13(3)
C57 C58 C63 C64 121.0(8)
C53 C58 C63 C64 -59.5(10)
C57 C58 C63 C66 0.7(12)
C53 C58 C63 C66 -179.8(8)
C57 C58 C63 C65 -117.5(8)
C53 C58 C63 C65 62.0(11)
N6 N5 C67 C68 79.2(8)
Pd3 N5 C67 C68 -99.8(6)
N6 N5 C67 C72 -101.6(8)
Pd3 N5 C67 C72 79.4(7)
C72 C67 C68 C69 0.0
N5 C67 C68 C69 179.2(7)
C72 C67 C68 C73 -177.8(8)
N5 C67 C68 C73 1.4(9)
C67 C68 C69 C70 0.0
C73 C68 C69 C70 177.8(8)
C68 C69 C70 C71 0.0
C69 C70 C71 C72 0.0
C70 C71 C72 C67 0.0
C70 C71 C72 C76 178.0(8)
C68 C67 C72 C71 0.0
N5 C67 C72 C71 -179.2(7)
C68 C67 C72 C76 -178.0(8)
N5 C67 C72 C76 2.8(9)
C69 C68 C73 C74 -39.6(12)
C67 C68 C73 C74 138.1(9)
C69 C68 C73 C75 82.8(11)
C67 C68 C73 C75 -99.4(10)
C71 C72 C76 C78 29.9(12)
C67 C72 C76 C78 -152.1(8)
C71 C72 C76 C77 -93.9(10)
C67 C72 C76 C77 84.1(10)
Pd2 N8 C79 C80 86(20)
N8 C79 C80 C81 -129(17)
N8 C79 C80 Pd3 -4(17)
N5 Pd3 C80 C79 119.2(7)
N9 Pd3 C80 C79 -60.6(7)
O3 Pd3 C80 C79 -32(4)
N5 Pd3 C80 C81 -118.9(7)
N9 Pd3 C80 C81 61.3(7)
O3 Pd3 C80 C81 90(4)
C79 C80 C81 C82 -71.8(12)
Pd3 C80 C81 C82 171.1(8)
Pd3 N9 C83 C84 -8(27)
N9 C83 C84 C85 -82(22)
N9 C83 C84 Pd1 38(22)
N1 Pd1 C84 C83 119.3(6)
N7 Pd1 C84 C83 -57.3(6)
O1 Pd1 C84 C83 -108(3)
N1 Pd1 C84 C85 -120.1(7)
N7 Pd1 C84 C85 63.3(7)
O1 Pd1 C84 C85 12(4)
C83 C84 C85 C86 -67.2(13)
Pd1 C84 C85 C86 176.2(9)
Pd1 N7 C87 C88 -119(20)
N7 C87 C88 C89 98(17)
N7 C87 C88 Pd2 -27(17)
N3 Pd2 C88 C87 -97.9(6)
N8 Pd2 C88 C87 80.8(6)
O2 Pd2 C88 C87 82(3)
N3 Pd2 C88 C89 140.2(8)
N8 Pd2 C88 C89 -41.1(8)
O2 Pd2 C88 C89 -40(4)
C87 C88 C89 C90 70.8(13)
Pd2 C88 C89 C90 -172.7(9)
